data_7052715
loop_
_publ_author_name
'Jozak, Thomas'
'Sun, Yu'
'Thiel, Werner R.'

_publ_section_title
;
 Synthesis, characterization and co-ordination chemistry of
 dioxolanedipyrazoles
;
_journal_issue 10
_journal_name_full 'New Journal of Chemistry'
_journal_page_first 2114
_journal_paper_doi 10.1039/c1nj20148d
_journal_volume 35
_journal_year 2011
_chemical_absolute_configuration ad
_chemical_formula_sum 'C14 H19 F6 N4 O2 P Pd'
_chemical_formula_weight 526.70
_chemical_name_systematic
;
?
;
_space_group_IT_number 4
_symmetry_cell_setting monoclinic
_symmetry_space_group_name_Hall 'P 2yb'
_symmetry_space_group_name_H-M 'P 1 21 1'
_atom_sites_solution_hydrogens geom
_atom_sites_solution_primary direct
_atom_sites_solution_secondary difmap
_audit_creation_method SHELXL-97
_cell_angle_alpha 90.00
_cell_angle_beta 100.463(2)
_cell_angle_gamma 90.00
_cell_formula_units_Z 4
_cell_length_a 9.8264(2)
_cell_length_b 11.8915(2)
_cell_length_c 16.8036(4)
_cell_measurement_reflns_used 26081
_cell_measurement_temperature 150(2)
_cell_measurement_theta_max 62.5659
_cell_measurement_theta_min 3.7154
_cell_volume 1930.86(7)
_computing_cell_refinement 'CrysAlis RED, Oxford Diffraction Ltd.'
_computing_data_collection 'CrysAlis CCD, Oxford Diffraction Ltd.'
_computing_data_reduction 'CrysAlis RED, Oxford Diffraction Ltd.'
_computing_structure_refinement 'SHELXL-97 (Sheldrick, 2008)'
_computing_structure_solution 'SIR92 (Giacovazzo et al., 1993)'
_diffrn_ambient_temperature 150(2)
_diffrn_detector_area_resol_mean 16.1399
_diffrn_measured_fraction_theta_full 0.998
_diffrn_measured_fraction_theta_max 0.998
_diffrn_measurement_device_type 'Xcalibur, Sapphire3, Gemini ultra'
_diffrn_measurement_method '\w scans'
_diffrn_radiation_monochromator mirror
_diffrn_radiation_source 'Enhance Ultra (Cu) X-ray Source'
_diffrn_radiation_type CuK\a
_diffrn_radiation_wavelength 1.54184
_diffrn_reflns_av_R_equivalents 0.0449
_diffrn_reflns_av_sigmaI/netI 0.0221
_diffrn_reflns_limit_h_max 11
_diffrn_reflns_limit_h_min -11
_diffrn_reflns_limit_k_max 13
_diffrn_reflns_limit_k_min -13
_diffrn_reflns_limit_l_max 18
_diffrn_reflns_limit_l_min -19
_diffrn_reflns_number 36000
_diffrn_reflns_theta_full 62.69
_diffrn_reflns_theta_max 62.69
_diffrn_reflns_theta_min 4.58
_exptl_absorpt_coefficient_mu 9.247
_exptl_absorpt_correction_T_max 1.00000
_exptl_absorpt_correction_T_min 0.37895
_exptl_absorpt_correction_type multi-scan
_exptl_absorpt_process_details
;
CrysAlisPro, Oxford Diffraction Ltd.,
Version 1.171.33.48 (release 15-09-2009 CrysAlis171 .NET)
(compiled Sep 15 2009,11:49:04)
Empirical absorption correction using spherical harmonics,
implemented in SCALE3 ABSPACK scaling algorithm.
;
_exptl_crystal_colour colorless
_exptl_crystal_density_diffrn 1.812
_exptl_crystal_density_method 'not measured'
_exptl_crystal_description 'transparent prism'
_exptl_crystal_F_000 1048
_exptl_crystal_size_max 0.23
_exptl_crystal_size_mid 0.22
_exptl_crystal_size_min 0.16
_refine_diff_density_max 0.694
_refine_diff_density_min -1.032
_refine_diff_density_rms 0.091
_refine_ls_abs_structure_details 'Flack H D (1983), Acta Cryst. A39, 876-881'
_refine_ls_abs_structure_Flack 0.029(9)
_refine_ls_extinction_method none
_refine_ls_goodness_of_fit_ref 1.051
_refine_ls_hydrogen_treatment constr
_refine_ls_matrix_type full
_refine_ls_number_parameters 529
_refine_ls_number_reflns 6163
_refine_ls_number_restraints 93
_refine_ls_restrained_S_all 1.050
_refine_ls_R_factor_all 0.0327
_refine_ls_R_factor_gt 0.0317
_refine_ls_shift/su_max 0.000
_refine_ls_shift/su_mean 0.000
_refine_ls_structure_factor_coef Fsqd
_refine_ls_weighting_details 'calc w=1/[\s^2^(Fo^2^)+(0.0343P)^2^+5.0259P] where P=(Fo^2^+2Fc^2^)/3'
_refine_ls_weighting_scheme calc
_refine_ls_wR_factor_gt 0.0763
_refine_ls_wR_factor_ref 0.0768
_reflns_number_gt 5979
_reflns_number_total 6163
_reflns_threshold_expression >2\s(I)
_cod_data_source_file c1nj20148d.txt
_cod_data_source_block 1018o
_cod_depositor_comments
;
The following automatic conversions were performed:

'_symmetry_cell_setting' value 'Monoclinic' changed to 'monoclinic'
according to /home/saulius/struct/CIF-dictionaries/cif_core.dic
dictionary named 'cif_core.dic' version 2.4.1 from 2010-06-29.

Automatic conversion script
Id: cif_fix_values 1715 2011-07-08 13:25:40Z adriana 
;
_cod_original_sg_symbol_H-M 'P 21'
_cod_database_code 7052715

loop_
_symmetry_equiv_pos_as_xyz
'x, y, z'
'-x, y+1/2, -z'

loop_
_atom_site_label
_atom_site_type_symbol
_atom_site_fract_x
_atom_site_fract_y
_atom_site_fract_z
_atom_site_U_iso_or_equiv
_atom_site_adp_type
_atom_site_occupancy
_atom_site_symmetry_multiplicity
_atom_site_calc_flag
_atom_site_refinement_flags
_atom_site_disorder_assembly
_atom_site_disorder_group
C1 C 0.7742(6) 0.3189(6) 0.4491(4) 0.0235(13) Uani 1 1 d . A .
C2 C 0.7391(6) 0.3549(6) 0.5219(4) 0.0260(13) Uani 1 1 d . . .
H2 H 0.7220 0.4297 0.5374 0.031 Uiso 1 1 calc R . .
C3 C 0.7348(7) 0.2572(7) 0.5665(4) 0.0340(17) Uani 1 1 d . . .
H3 H 0.7140 0.2518 0.6195 0.041 Uiso 1 1 calc R . .
C4 C 0.7932(4) 0.3834(4) 0.3759(2) 0.0127(9) Uani 1 1 d . . .
H4 H 0.8720 0.3519 0.3528 0.015 Uiso 1 1 calc R . .
C5 C 0.6612(4) 0.3896(4) 0.3102(2) 0.0130(9) Uani 1 1 d . . .
H5 H 0.5783 0.4019 0.3359 0.016 Uiso 1 1 calc R . .
C6 C 0.6341(5) 0.2971(5) 0.2502(3) 0.0195(12) Uani 1 1 d . A .
C7 C 0.5385(6) 0.2985(6) 0.1787(3) 0.0234(13) Uani 1 1 d . . .
H7 H 0.4808 0.3594 0.1571 0.028 Uiso 1 1 calc R . .
C8 C 0.5443(6) 0.1944(6) 0.1458(3) 0.0224(13) Uani 1 1 d . . .
H8 H 0.4930 0.1692 0.0955 0.027 Uiso 1 1 calc R . .
C9 C 0.7599(7) 0.5676(6) 0.3290(4) 0.0326(15) Uani 1 1 d . . .
C10 C 0.6582(9) 0.6476(7) 0.3567(5) 0.065(2) Uani 1 1 d . . .
H10A H 0.5817 0.6047 0.3719 0.098 Uiso 1 1 calc R . .
H10B H 0.6218 0.6994 0.3126 0.098 Uiso 1 1 calc R . .
H10C H 0.7051 0.6906 0.4035 0.098 Uiso 1 1 calc R . .
C11 C 0.8745(8) 0.6236(7) 0.2950(4) 0.059(2) Uani 1 1 d . . .
H11A H 0.9194 0.6804 0.3333 0.089 Uiso 1 1 calc R . .
H11B H 0.8359 0.6598 0.2435 0.089 Uiso 1 1 calc R . .
H11C H 0.9428 0.5671 0.2862 0.089 Uiso 1 1 calc R . .
C12 C 0.9816(7) 0.0055(8) 0.4284(4) 0.0463(19) Uani 1 1 d DU . .
H12A H 1.0463 0.0432 0.4723 0.056 Uiso 0.738(16) 1 calc PR A 1
H12B H 0.9463 -0.0673 0.4448 0.056 Uiso 0.738(16) 1 calc PR A 1
H12C H 1.0798 0.0285 0.4351 0.056 Uiso 0.262(16) 1 d PR A 2
H12D H 0.9549 -0.0210 0.4793 0.056 Uiso 0.262(16) 1 d PR A 2
C13 C 1.0155(10) 0.0098(9) 0.3513(5) 0.039(3) Uani 0.738(16) 1 d PDU A 1
H13 H 1.1063 0.0317 0.3458 0.047 Uiso 0.738(16) 1 calc PR A 1
C13A C 0.931(2) -0.0531(15) 0.3618(7) 0.037(6) Uani 0.262(16) 1 d PDU A 2
H13A H 0.8972 -0.1267 0.3690 0.045 Uiso 0.262(16) 1 calc PR A 2
C14 C 0.9227(7) -0.0162(6) 0.2846(4) 0.0353(15) Uani 1 1 d DU . .
H14A H 0.8810 -0.0922 0.2829 0.042 Uiso 0.738(16) 1 calc PR A 1
H14B H 0.9448 0.0085 0.2321 0.042 Uiso 0.738(16) 1 calc PR A 1
H14C H 0.8565 -0.0552 0.2421 0.042 Uiso 0.262(16) 1 d PR A 2
H14D H 1.0113 0.0029 0.2678 0.042 Uiso 0.262(16) 1 d PR A 2
N1 N 0.7658(5) 0.1717(5) 0.5206(3) 0.0308(13) Uani 1 1 d . A .
H1N H 0.7706 0.1008 0.5359 0.037 Uiso 1 1 calc R . .
N2 N 0.7889(5) 0.2087(5) 0.4472(3) 0.0278(12) Uani 1 1 d . . .
N3 N 0.6349(4) 0.1347(5) 0.1970(3) 0.0220(10) Uani 1 1 d . A .
H3N H 0.6555 0.0641 0.1889 0.026 Uiso 1 1 calc R . .
N4 N 0.6921(5) 0.1944(5) 0.2630(3) 0.0209(11) Uani 1 1 d . . .
O1 O 0.8174(4) 0.4985(3) 0.3966(2) 0.0290(9) Uani 1 1 d . . .
O2 O 0.6921(5) 0.4912(4) 0.2686(3) 0.0297(10) Uani 1 1 d . . .
Pd1 Pd 0.83759(3) 0.10944(2) 0.35451(2) 0.02195(13) Uani 1 1 d D A .
C15 C 0.3305(7) -0.0473(6) 0.2512(4) 0.0354(16) Uani 1 1 d . B .
C16 C 0.4329(7) -0.0593(6) 0.3204(4) 0.0337(16) Uani 1 1 d . . .
H16 H 0.4776 -0.1265 0.3415 0.040 Uiso 1 1 calc R . .
C17 C 0.4544(6) 0.0485(7) 0.3511(4) 0.0323(16) Uani 1 1 d . . .
H17 H 0.5185 0.0700 0.3980 0.039 Uiso 1 1 calc R . .
C18 C 0.2474(7) -0.1321(5) 0.1928(4) 0.0392(14) Uani 1 1 d . . .
H18 H 0.1460 -0.1150 0.1824 0.047 Uiso 1 1 calc R . .
C19 C 0.3009(8) -0.1467(5) 0.1179(4) 0.0468(16) Uani 1 1 d . . .
H19 H 0.4041 -0.1518 0.1307 0.056 Uiso 1 1 calc R . .
C20 C 0.2594(6) -0.0696(5) 0.0490(4) 0.0267(14) Uani 1 1 d . B .
C21 C 0.2785(7) -0.0921(7) -0.0289(4) 0.0356(17) Uani 1 1 d . . .
H21 H 0.3071 -0.1615 -0.0486 0.043 Uiso 1 1 calc R . .
C22 C 0.2488(7) 0.0037(8) -0.0717(4) 0.0396(18) Uani 1 1 d . . .
H22 H 0.2519 0.0148 -0.1273 0.048 Uiso 1 1 calc R . .
C23 C 0.2642(7) -0.3224(6) 0.1650(4) 0.0305(15) Uani 1 1 d . . .
C24 C 0.3886(8) -0.3915(7) 0.1739(5) 0.064(2) Uani 1 1 d . . .
H24A H 0.4651 -0.3527 0.2088 0.096 Uiso 1 1 calc R . .
H24B H 0.4129 -0.4044 0.1206 0.096 Uiso 1 1 calc R . .
H24C H 0.3716 -0.4638 0.1983 0.096 Uiso 1 1 calc R . .
C25 C 0.1338(8) -0.3923(7) 0.1572(6) 0.070(2) Uani 1 1 d . . .
H25A H 0.1324 -0.4318 0.2082 0.104 Uiso 1 1 calc R . .
H25B H 0.1317 -0.4473 0.1135 0.104 Uiso 1 1 calc R . .
H25C H 0.0527 -0.3431 0.1448 0.104 Uiso 1 1 calc R . .
C26 C 0.0013(6) 0.2311(7) 0.0675(4) 0.0356(15) Uani 1 1 d DU . .
H26A H 0.0272 0.2572 0.0164 0.043 Uiso 0.377(16) 1 calc PR B 1
H26B H -0.0951 0.2032 0.0606 0.043 Uiso 0.377(16) 1 calc PR B 1
H26C H 0.0327 0.3028 0.0471 0.043 Uiso 0.623(16) 1 d PR B 2
H26D H -0.0624 0.1882 0.0260 0.043 Uiso 0.623(16) 1 d PR B 2
C27 C 0.0447(14) 0.2945(11) 0.1328(6) 0.028(4) Uani 0.377(16) 1 d PDU B 1
H27 H 0.0668 0.3709 0.1245 0.034 Uiso 0.377(16) 1 calc PR B 1
C27A C -0.0324(10) 0.2329(11) 0.1455(5) 0.035(3) Uani 0.623(16) 1 d PDU B 2
H27A H -0.1247 0.2162 0.1512 0.041 Uiso 0.623(16) 1 calc PR B 2
C28 C 0.0596(8) 0.2569(8) 0.2109(4) 0.0468(19) Uani 1 1 d DU . .
H28A H -0.0262 0.2333 0.2293 0.056 Uiso 0.377(16) 1 calc PR B 1
H28B H 0.1231 0.3005 0.2521 0.056 Uiso 0.377(16) 1 calc PR B 1
H28C H 0.0371 0.2315 0.2631 0.056 Uiso 0.623(16) 1 d PR B 2
H28D H 0.0999 0.3334 0.2135 0.056 Uiso 0.623(16) 1 d PR B 2
N5 N 0.3678(4) 0.1171(5) 0.3024(3) 0.0247(10) Uani 1 1 d . B .
H5N H 0.3612 0.1900 0.3097 0.030 Uiso 1 1 calc R . .
N6 N 0.2924(5) 0.0589(4) 0.2409(3) 0.0218(11) Uani 1 1 d . . .
N7 N 0.2140(6) 0.0799(5) -0.0202(3) 0.0381(14) Uani 1 1 d . B .
H7N H 0.1913 0.1499 -0.0336 0.046 Uiso 1 1 calc R . .
N8 N 0.2176(5) 0.0375(5) 0.0543(3) 0.0253(12) Uani 1 1 d . . .
O3 O 0.2773(7) -0.2416(5) 0.2294(3) 0.0631(18) Uani 1 1 d . . .
O4 O 0.2432(5) -0.2571(4) 0.0937(3) 0.0430(12) Uani 1 1 d . . .
Pd2 Pd 0.15256(3) 0.13605(2) 0.14549(2) 0.02047(12) Uani 1 1 d D B .
F1 F 0.8281(4) 0.7994(4) 0.0921(3) 0.0462(11) Uani 1 1 d . . .
F2 F 0.6757(4) 0.8974(4) 0.1532(2) 0.0419(10) Uani 1 1 d . . .
F3 F 0.5987(4) 0.7922(4) 0.0429(3) 0.0534(12) Uani 1 1 d . . .
F4 F 0.7386(4) 0.8839(5) -0.0266(2) 0.0588(13) Uani 1 1 d . . .
F5 F 0.8186(4) 0.9905(4) 0.0844(3) 0.0482(11) Uani 1 1 d . . .
F6 F 0.5896(4) 0.9816(4) 0.0350(3) 0.0535(12) Uani 1 1 d . . .
P1 P 0.70832(16) 0.89138(16) 0.06273(11) 0.0317(4) Uani 1 1 d . . .
F7 F 0.4260(4) 0.2790(4) 0.4507(3) 0.0582(13) Uani 1 1 d . . .
F8 F 0.4132(4) 0.4688(4) 0.4342(3) 0.0570(13) Uani 1 1 d . . .
F9 F 0.2919(5) 0.3847(5) 0.5183(3) 0.0650(14) Uani 1 1 d . . .
F10 F 0.1954(4) 0.2685(4) 0.4170(3) 0.0482(11) Uani 1 1 d . . .
F11 F 0.3186(4) 0.3521(4) 0.3323(3) 0.0469(10) Uani 1 1 d . . .
F12 F 0.1811(4) 0.4548(4) 0.3992(3) 0.0538(12) Uani 1 1 d . . .
P2 P 0.30426(16) 0.36755(17) 0.42602(11) 0.0337(4) Uani 1 1 d . . .

loop_
_atom_site_aniso_label
_atom_site_aniso_U_11
_atom_site_aniso_U_22
_atom_site_aniso_U_33
_atom_site_aniso_U_23
_atom_site_aniso_U_13
_atom_site_aniso_U_12
C1 0.022(3) 0.027(3) 0.020(3) 0.002(2) -0.002(2) -0.003(2)
C2 0.028(3) 0.024(3) 0.024(3) -0.001(3) 0.000(2) -0.009(2)
C3 0.052(4) 0.041(4) 0.008(3) 0.000(3) 0.004(3) -0.011(3)
C4 0.015(2) 0.014(2) 0.008(2) 0.0000(17) 0.0009(17) 0.0008(18)
C5 0.018(2) 0.014(2) 0.006(2) -0.0013(17) 0.0000(17) 0.0037(18)
C6 0.016(2) 0.022(3) 0.020(3) 0.006(2) 0.002(2) 0.004(2)
C7 0.026(3) 0.026(3) 0.018(3) 0.002(2) 0.002(2) 0.003(2)
C8 0.029(3) 0.028(4) 0.010(3) -0.002(3) 0.003(2) -0.002(2)
C9 0.056(4) 0.017(3) 0.023(3) 0.000(3) 0.003(3) 0.000(3)
C10 0.085(5) 0.047(5) 0.054(5) -0.024(4) -0.013(4) 0.032(4)
C11 0.095(5) 0.050(4) 0.035(4) 0.005(4) 0.017(3) -0.040(4)
C12 0.042(4) 0.057(5) 0.039(3) 0.014(4) 0.005(3) 0.025(4)
C13 0.051(6) 0.033(6) 0.030(4) -0.003(4) -0.001(4) 0.010(5)
C13A 0.043(12) 0.028(12) 0.039(8) 0.006(7) 0.003(9) 0.034(10)
C14 0.043(3) 0.025(4) 0.038(3) 0.004(3) 0.007(3) 0.019(3)
N1 0.049(3) 0.028(3) 0.014(3) 0.004(2) 0.001(2) -0.002(2)
N2 0.035(3) 0.031(4) 0.016(3) 0.008(2) 0.000(2) -0.001(2)
N3 0.027(2) 0.017(3) 0.022(2) -0.005(3) 0.0044(17) 0.002(2)
N4 0.024(2) 0.024(3) 0.015(2) -0.005(2) 0.0044(18) 0.000(2)
O1 0.041(2) 0.020(2) 0.023(2) -0.0015(16) -0.0017(16) -0.0051(17)
O2 0.055(3) 0.017(2) 0.016(2) 0.0014(18) 0.0034(17) 0.0031(19)
Pd1 0.02225(19) 0.0228(3) 0.0194(2) 0.00415(19) -0.00004(15) 0.00491(16)
C15 0.069(4) 0.018(3) 0.016(3) -0.003(2) -0.004(3) 0.009(3)
C16 0.044(3) 0.035(4) 0.022(3) 0.006(3) 0.006(3) 0.020(3)
C17 0.020(3) 0.047(5) 0.026(4) 0.005(3) -0.007(2) 0.002(3)
C18 0.052(4) 0.022(3) 0.043(4) 0.002(3) 0.009(3) 0.001(3)
C19 0.079(5) 0.022(3) 0.039(4) -0.002(3) 0.009(3) -0.009(3)
C20 0.041(3) 0.020(3) 0.018(3) -0.001(2) 0.002(2) 0.001(3)
C21 0.042(3) 0.044(4) 0.020(3) -0.014(3) 0.005(3) 0.003(3)
C22 0.050(4) 0.051(5) 0.020(3) 0.003(3) 0.013(3) -0.018(4)
C23 0.047(3) 0.021(3) 0.022(3) 0.001(3) 0.003(3) 0.002(3)
C24 0.058(4) 0.040(4) 0.091(6) -0.006(5) 0.002(4) 0.021(4)
C25 0.074(5) 0.039(5) 0.099(7) -0.001(5) 0.023(5) -0.018(4)
C26 0.029(3) 0.036(4) 0.040(3) 0.012(3) 0.000(3) 0.008(3)
C27 0.018(7) 0.026(9) 0.037(7) 0.001(6) -0.002(6) -0.009(6)
C27A 0.020(5) 0.043(7) 0.040(5) 0.011(5) 0.004(4) 0.015(5)
C28 0.059(4) 0.050(5) 0.036(3) 0.002(4) 0.020(3) 0.023(4)
N5 0.031(2) 0.022(3) 0.021(2) -0.003(3) 0.0050(18) -0.004(2)
N6 0.028(2) 0.018(3) 0.019(2) 0.001(2) 0.0008(19) 0.004(2)
N7 0.058(3) 0.031(4) 0.026(3) 0.010(3) 0.007(2) -0.007(3)
N8 0.035(3) 0.023(3) 0.018(3) 0.004(2) 0.004(2) 0.003(2)
O3 0.153(6) 0.013(2) 0.022(3) 0.007(2) 0.012(3) 0.008(3)
O4 0.075(3) 0.017(2) 0.026(2) -0.0030(17) -0.018(2) -0.002(2)
Pd2 0.02112(19) 0.0175(3) 0.0218(2) 0.00099(18) 0.00122(15) 0.00124(16)
F1 0.037(2) 0.044(3) 0.055(3) -0.012(2) -0.0003(18) 0.0102(19)
F2 0.049(2) 0.040(3) 0.040(2) -0.0140(18) 0.0182(16) -0.0037(18)
F3 0.042(2) 0.039(2) 0.074(3) -0.024(2) -0.0035(19) -0.0112(18)
F4 0.059(2) 0.084(4) 0.033(2) -0.016(2) 0.0080(18) 0.008(2)
F5 0.042(2) 0.040(3) 0.064(3) -0.012(2) 0.0131(19) -0.0172(19)
F6 0.046(2) 0.045(3) 0.067(3) -0.010(2) 0.0045(19) 0.017(2)
P1 0.0298(7) 0.0302(9) 0.0345(9) -0.0142(8) 0.0041(6) 0.0002(7)
F7 0.044(2) 0.046(3) 0.078(3) -0.011(2) -0.006(2) 0.0124(19)
F8 0.046(2) 0.040(2) 0.086(3) -0.026(2) 0.015(2) -0.0163(19)
F9 0.069(3) 0.079(4) 0.047(3) -0.024(3) 0.011(2) -0.003(3)
F10 0.050(2) 0.041(3) 0.057(3) -0.007(2) 0.016(2) -0.020(2)
F11 0.053(2) 0.041(3) 0.050(2) -0.007(2) 0.0182(18) -0.007(2)
F12 0.045(2) 0.044(3) 0.068(3) -0.021(2) -0.001(2) 0.018(2)
P2 0.0312(8) 0.0288(9) 0.0418(10) -0.0104(8) 0.0080(7) -0.0009(7)

loop_
_atom_type_symbol
_atom_type_description
_atom_type_scat_dispersion_real
_atom_type_scat_dispersion_imag
_atom_type_scat_source
C C 0.0181 0.0091 'International Tables Vol C Tables 4.2.6.8 and 6.1.1.4'
H H 0.0000 0.0000 'International Tables Vol C Tables 4.2.6.8 and 6.1.1.4'
N N 0.0311 0.0180 'International Tables Vol C Tables 4.2.6.8 and 6.1.1.4'
O O 0.0492 0.0322 'International Tables Vol C Tables 4.2.6.8 and 6.1.1.4'
F F 0.0727 0.0534 'International Tables Vol C Tables 4.2.6.8 and 6.1.1.4'
P P 0.2955 0.4335 'International Tables Vol C Tables 4.2.6.8 and 6.1.1.4'
Pd Pd 0.1215 3.9337 'International Tables Vol C Tables 4.2.6.8 and 6.1.1.4'

loop_
_geom_angle_atom_site_label_1
_geom_angle_atom_site_label_2
_geom_angle_atom_site_label_3
_geom_angle
N2 C1 C2 111.8(6)
N2 C1 C4 117.4(5)
C2 C1 C4 130.7(6)
C3 C2 C1 104.7(6)
C3 C2 H2 127.7
C1 C2 H2 127.7
N1 C3 C2 106.9(5)
N1 C3 H3 126.6
C2 C3 H3 126.6
O1 C4 C1 109.6(4)
O1 C4 C5 102.2(3)
C1 C4 C5 113.6(4)
O1 C4 H4 110.4
C1 C4 H4 110.4
C5 C4 H4 110.4
O2 C5 C6 108.5(4)
O2 C5 C4 99.3(3)
C6 C5 C4 118.3(4)
O2 C5 H5 110.0
C6 C5 H5 110.0
C4 C5 H5 110.0
N4 C6 C7 110.5(6)
N4 C6 C5 123.0(5)
C7 C6 C5 126.2(5)
C8 C7 C6 105.6(5)
C8 C7 H7 127.2
C6 C7 H7 127.2
N3 C8 C7 107.2(5)
N3 C8 H8 126.4
C7 C8 H8 126.4
O1 C9 O2 105.3(5)
O1 C9 C11 109.8(6)
O2 C9 C11 107.1(5)
O1 C9 C10 107.8(6)
O2 C9 C10 111.6(6)
C11 C9 C10 114.8(7)
C9 C10 H10A 109.5
C9 C10 H10B 109.5
H10A C10 H10B 109.5
C9 C10 H10C 109.5
H10A C10 H10C 109.5
H10B C10 H10C 109.5
C9 C11 H11A 109.5
C9 C11 H11B 109.5
H11A C11 H11B 109.5
C9 C11 H11C 109.5
H11A C11 H11C 109.5
H11B C11 H11C 109.5
C13A C12 C13 50.1(11)
C13A C12 Pd1 72.7(7)
C13 C12 Pd1 71.3(5)
C13A C12 H12A 162.4
C13 C12 H12A 116.5
Pd1 C12 H12A 116.5
C13A C12 H12B 71.4
C13 C12 H12B 116.5
Pd1 C12 H12B 116.5
H12A C12 H12B 113.5
C13A C12 H12C 116.7
C13 C12 H12C 72.8
Pd1 C12 H12C 116.2
H12A C12 H12C 46.2
H12B C12 H12C 126.4
C13A C12 H12D 116.1
C13 C12 H12D 163.4
Pd1 C12 H12D 116.2
H12A C12 H12D 74.6
H12B C12 H12D 47.2
H12C C12 H12D 113.2
C14 C13 C12 121.6(9)
C14 C13 Pd1 73.3(5)
C12 C13 Pd1 70.1(5)
C14 C13 H12C 162.2
C12 C13 H12C 40.6
Pd1 C13 H12C 96.1
C14 C13 H13 119.2
C12 C13 H13 119.2
Pd1 C13 H13 130.0
H12C C13 H13 78.6
C14 C13 H14D 42.2
C12 C13 H14D 163.8
Pd1 C13 H14D 100.6
H12C C13 H14D 155.5
H13 C13 H14D 77.0
C12 C13A C14 125.4(16)
C12 C13A Pd1 70.5(7)
C14 C13A Pd1 72.7(7)
C12 C13A H13A 117.3
C14 C13A H13A 117.3
Pd1 C13A H13A 133.4
C13 C14 C13A 50.7(11)
C13 C14 Pd1 70.1(5)
C13A C14 Pd1 70.4(7)
C13 C14 H14A 116.6
C13A C14 H14A 71.6
Pd1 C14 H14A 116.6
C13 C14 H14B 116.6
C13A C14 H14B 164.3
Pd1 C14 H14B 116.6
H14A C14 H14B 113.6
C13 C14 H14C 164.9
C13A C14 H14C 117.0
Pd1 C14 H14C 116.6
H14A C14 H14C 48.5
H14B C14 H14C 73.6
C13 C14 H14D 71.8
C13A C14 H14D 116.5
Pd1 C14 H14D 116.4
H14A C14 H14D 125.5
H14B C14 H14D 48.0
H14C C14 H14D 113.5
C3 N1 N2 111.5(6)
C3 N1 H1N 124.2
N2 N1 H1N 124.2
C1 N2 N1 105.1(5)
C1 N2 Pd1 128.6(4)
N1 N2 Pd1 126.3(4)
C8 N3 N4 112.5(6)
C8 N3 H3N 123.8
N4 N3 H3N 123.8
C6 N4 N3 104.2(5)
C6 N4 Pd1 138.2(4)
N3 N4 Pd1 117.6(4)
C4 O1 C9 109.5(4)
C9 O2 C5 107.3(4)
N2 Pd1 C12 96.5(3)
N2 Pd1 C13 129.8(2)
C12 Pd1 C13 38.6(3)
N2 Pd1 C13A 128.8(4)
C12 Pd1 C13A 36.8(4)
C13 Pd1 C13A 31.6(7)
N2 Pd1 N4 93.15(19)
C12 Pd1 N4 170.1(3)
C13 Pd1 N4 133.5(2)
C13A Pd1 N4 133.5(4)
N2 Pd1 C14 164.8(2)
C12 Pd1 C14 68.3(3)
C13 Pd1 C14 36.6(3)
C13A Pd1 C14 36.9(4)
N4 Pd1 C14 102.1(2)
N6 C15 C16 110.5(6)
N6 C15 C18 116.1(5)
C16 C15 C18 133.0(6)
C17 C16 C15 104.7(6)
C17 C16 H16 127.7
C15 C16 H16 127.7
N5 C17 C16 107.3(5)
N5 C17 H17 126.3
C16 C17 H17 126.3
O3 C18 C19 100.5(5)
O3 C18 C15 106.0(5)
C19 C18 C15 113.3(5)
O3 C18 H18 112.1
C19 C18 H18 112.1
C15 C18 H18 112.1
O4 C19 C18 99.5(5)
O4 C19 C20 107.6(5)
C18 C19 C20 120.7(6)
O4 C19 H19 109.4
C18 C19 H19 109.4
C20 C19 H19 109.4
N8 C20 C21 110.0(6)
N8 C20 C19 125.5(6)
C21 C20 C19 123.8(6)
C22 C21 C20 106.7(7)
C22 C21 H21 126.7
C20 C21 H21 126.7
N7 C22 C21 106.5(6)
N7 C22 H22 126.8
C21 C22 H22 126.8
O4 C23 O3 104.6(5)
O4 C23 C24 112.8(6)
O3 C23 C24 109.9(6)
O4 C23 C25 103.8(6)
O3 C23 C25 113.1(6)
C24 C23 C25 112.4(7)
C23 C24 H24A 109.5
C23 C24 H24B 109.5
H24A C24 H24B 109.5
C23 C24 H24C 109.5
H24A C24 H24C 109.5
H24B C24 H24C 109.5
C23 C25 H25A 109.5
C23 C25 H25B 109.5
H25A C25 H25B 109.5
C23 C25 H25C 109.5
H25A C25 H25C 109.5
H25B C25 H25C 109.5
C27 C26 C27A 47.3(8)
C27 C26 Pd2 73.1(6)
C27A C26 Pd2 72.0(5)
C27 C26 H26A 116.2
C27A C26 H26A 160.7
Pd2 C26 H26A 116.2
C27 C26 H26B 116.2
C27A C26 H26B 74.5
Pd2 C26 H26B 116.2
H26A C26 H26B 113.2
C27 C26 H26C 74.1
C27A C26 H26C 116.8
Pd2 C26 H26C 116.5
H26A C26 H26C 44.1
H26B C26 H26C 126.9
C27 C26 H26D 159.5
C27A C26 H26D 116.0
Pd2 C26 H26D 116.3
H26A C26 H26D 77.3
H26B C26 H26D 43.6
H26C C26 H26D 113.4
C26 C27 C28 124.4(11)
C26 C27 Pd2 70.5(6)
C28 C27 Pd2 69.8(6)
C26 C27 H26C 41.8
C28 C27 H26C 164.8
Pd2 C27 H26C 96.3
C26 C27 H27 117.8
C28 C27 H27 117.8
Pd2 C27 H27 136.9
H26C C27 H27 76.4
C26 C27 H28D 164.4
C28 C27 H28D 41.2
Pd2 C27 H28D 95.4
H26C C27 H28D 151.0
H27 C27 H28D 77.0
C28 C27A C26 122.4(8)
C28 C27A Pd2 70.4(5)
C26 C27A Pd2 69.6(5)
C28 C27A H27A 118.8
C26 C27A H27A 118.8
Pd2 C27A H27A 135.3
C27A C28 C27 48.3(8)
C27A C28 Pd2 73.5(5)
C27 C28 Pd2 72.8(6)
C27A C28 H28A 72.8
C27 C28 H28A 116.3
Pd2 C28 H28A 116.3
C27A C28 H28B 160.6
C27 C28 H28B 116.3
Pd2 C28 H28B 116.3
H28A C28 H28B 113.3
C27A C28 H28C 116.2
C27 C28 H28C 161.2
Pd2 C28 H28C 116.2
H28A C28 H28C 45.3
H28B C28 H28C 75.8
C27A C28 H28D 116.3
C27 C28 H28D 73.4
Pd2 C28 H28D 116.1
H28A C28 H28D 127.1
H28B C28 H28D 44.9
H28C C28 H28D 113.1
C17 N5 N6 110.8(6)
C17 N5 H5N 124.6
N6 N5 H5N 124.6
C15 N6 N5 106.7(5)
C15 N6 Pd2 130.0(4)
N5 N6 Pd2 123.2(4)
C22 N7 N8 112.4(6)
C22 N7 H7N 123.8
N8 N7 H7N 123.8
N7 N8 C20 104.5(5)
N7 N8 Pd2 120.4(4)
C20 N8 Pd2 135.0(4)
C23 O3 C18 107.4(5)
C23 O4 C19 105.6(5)
C28 Pd2 N8 165.4(3)
C28 Pd2 C26 68.8(3)
N8 Pd2 C26 96.8(2)
C28 Pd2 N6 100.5(2)
N8 Pd2 N6 93.91(19)
C26 Pd2 N6 169.3(2)
C28 Pd2 C27A 36.1(3)
N8 Pd2 C27A 131.5(3)
C26 Pd2 C27A 38.5(3)
N6 Pd2 C27A 131.5(3)
C28 Pd2 C27 37.4(3)
N8 Pd2 C27 128.4(3)
C26 Pd2 C27 36.4(3)
N6 Pd2 C27 133.8(3)
C27A Pd2 C27 29.7(5)
F4 P1 F6 90.8(3)
F4 P1 F3 89.8(3)
F6 P1 F3 90.4(2)
F4 P1 F5 91.2(3)
F6 P1 F5 90.0(3)
F3 P1 F5 178.9(3)
F4 P1 F2 179.1(3)
F6 P1 F2 89.2(3)
F3 P1 F2 89.2(3)
F5 P1 F2 89.7(3)
F4 P1 F1 90.0(3)
F6 P1 F1 179.2(3)
F3 P1 F1 89.4(3)
F5 P1 F1 90.2(2)
F2 P1 F1 90.0(3)
F10 P2 F9 91.0(3)
F10 P2 F7 89.7(3)
F9 P2 F7 91.0(3)
F10 P2 F12 89.5(2)
F9 P2 F12 90.2(3)
F7 P2 F12 178.6(3)
F10 P2 F8 179.3(3)
F9 P2 F8 89.3(3)
F7 P2 F8 90.9(3)
F12 P2 F8 89.8(3)
F10 P2 F11 90.0(3)
F9 P2 F11 179.0(3)
F7 P2 F11 89.1(3)
F12 P2 F11 89.7(3)
F8 P2 F11 89.7(3)

loop_
_geom_bond_atom_site_label_1
_geom_bond_atom_site_label_2
_geom_bond_distance
C1 N2 1.319(9)
C1 C2 1.397(9)
C1 C4 1.490(7)
C2 C3 1.388(10)
C2 H2 0.9500
C3 N1 1.344(10)
C3 H3 0.9500
C4 O1 1.421(6)
C4 C5 1.544(6)
C4 H4 1.0000
C5 O2 1.455(6)
C5 C6 1.483(7)
C5 H5 1.0000
C6 N4 1.348(8)
C6 C7 1.385(8)
C7 C8 1.361(9)
C7 H7 0.9500
C8 N3 1.327(8)
C8 H8 0.9500
C9 O1 1.432(8)
C9 O2 1.433(8)
C9 C11 1.508(9)
C9 C10 1.513(10)
C10 H10A 0.9800
C10 H10B 0.9800
C10 H10C 0.9800
C11 H11A 0.9800
C11 H11B 0.9800
C11 H11C 0.9800
C12 C13A 1.337(14)
C12 C13 1.396(10)
C12 Pd1 2.105(7)
C12 H12A 0.9900
C12 H12B 0.9900
C12 H12C 0.9900
C12 H12D 0.9900
C13 C14 1.347(10)
C13 Pd1 2.121(9)
C13 H12C 1.4524
C13 H13 0.9500
C13 H14D 1.3996
C13A C14 1.358(14)
C13A Pd1 2.132(15)
C13A H13A 0.9500
C14 Pd1 2.161(7)
C14 H14A 0.9900
C14 H14B 0.9900
C14 H14C 0.9900
C14 H14D 0.9900
N1 N2 1.367(7)
N1 H1N 0.8800
N2 Pd1 2.078(6)
N3 N4 1.350(7)
N3 H3N 0.8800
N4 Pd1 2.152(5)
C15 N6 1.319(8)
C15 C16 1.400(9)
C15 C18 1.534(9)
C16 C17 1.383(11)
C16 H16 0.9500
C17 N5 1.344(8)
C17 H17 0.9500
C18 O3 1.447(8)
C18 C19 1.460(9)
C18 H18 1.0000
C19 O4 1.459(7)
C19 C20 1.474(9)
C19 H19 1.0000
C20 N8 1.346(9)
C20 C21 1.383(9)
C21 C22 1.350(12)
C21 H21 0.9500
C22 N7 1.340(11)
C22 H22 0.9500
C23 O4 1.411(8)
C23 O3 1.436(8)
C23 C24 1.459(9)
C23 C25 1.513(9)
C24 H24A 0.9800
C24 H24B 0.9800
C24 H24C 0.9800
C25 H25A 0.9800
C25 H25B 0.9800
C25 H25C 0.9800
C26 C27 1.336(11)
C26 C27A 1.408(10)
C26 Pd2 2.120(6)
C26 H26A 0.9900
C26 H26B 0.9900
C26 H26C 0.9900
C26 H26D 0.9900
C27 C28 1.368(12)
C27 Pd2 2.153(13)
C27 H26C 1.4281
C27 H27 0.9500
C27 H28D 1.4411
C27A C28 1.322(10)
C27A Pd2 2.152(9)
C27A H27A 0.9500
C28 Pd2 2.114(8)
C28 H28A 0.9900
C28 H28B 0.9900
C28 H28C 0.9900
C28 H28D 0.9900
N5 N6 1.349(7)
N5 H5N 0.8800
N6 Pd2 2.121(5)
N7 N8 1.344(7)
N7 H7N 0.8800
N8 Pd2 2.118(5)
F1 P1 1.617(5)
F2 P1 1.611(4)
F3 P1 1.591(4)
F4 P1 1.585(4)
F5 P1 1.597(4)
F6 P1 1.591(5)
F7 P2 1.592(5)
F8 P2 1.600(4)
F9 P2 1.590(5)
F10 P2 1.580(4)
F11 P2 1.617(4)
F12 P2 1.596(5)
